data_7209196
loop_
_publ_author_name
'Uebler, Jacob W.'
'Wilson, Julie A.'
'LaDuca, Robert L.'

_publ_section_title
;
 Donor disposition and aliphatic conformation effects on structure in
 luminescent zinc dicarboxylate coordination polymers with isomeric
 dipyridylamide coligands
;
_journal_issue 8
_journal_name_full CrystEngComm
_journal_page_first 1586
_journal_paper_doi 10.1039/c2ce26929e
_journal_volume 15
_journal_year 2013
_chemical_formula_sum 'C15 H13 N3 O5 Zn'
_chemical_formula_weight 380.67
_space_group_IT_number 13
_symmetry_cell_setting monoclinic
_symmetry_space_group_name_Hall '-P 2yc'
_symmetry_space_group_name_H-M 'P 1 2/c 1'
_atom_sites_solution_hydrogens geom
_atom_sites_solution_primary direct
_atom_sites_solution_secondary difmap
_audit_creation_method SHELXL-97
_audit_update_record
;
2012-08-30 # Formatted by publCIF
;
_cell_angle_alpha 90.00
_cell_angle_beta 104.430(3)
_cell_angle_gamma 90.00
_cell_formula_units_Z 4
_cell_length_a 9.664(2)
_cell_length_b 9.582(2)
_cell_length_c 16.414(4)
_cell_measurement_temperature 173(2)
_cell_volume 1472.0(6)
_computing_structure_refinement 'SHELXL-97 (Sheldrick, 2008)'
_computing_structure_solution 'SHELXS-97 (Sheldrick, 2008)'
_diffrn_ambient_temperature 173(2)
_diffrn_measured_fraction_theta_full 0.992
_diffrn_measured_fraction_theta_max 0.985
_diffrn_radiation_monochromator graphite
_diffrn_radiation_source 'fine-focus sealed tube'
_diffrn_radiation_type MoK\a
_diffrn_radiation_wavelength 0.71073
_diffrn_reflns_av_R_equivalents 0.0656
_diffrn_reflns_av_sigmaI/netI 0.0409
_diffrn_reflns_limit_h_max 11
_diffrn_reflns_limit_h_min -11
_diffrn_reflns_limit_k_max 11
_diffrn_reflns_limit_k_min 0
_diffrn_reflns_limit_l_max 19
_diffrn_reflns_limit_l_min 0
_diffrn_reflns_number 23249
_diffrn_reflns_theta_full 25.00
_diffrn_reflns_theta_max 25.58
_diffrn_reflns_theta_min 2.13
_exptl_absorpt_coefficient_mu 1.702
_exptl_absorpt_correction_T_max 0.7654
_exptl_absorpt_correction_T_min 0.5443
_exptl_absorpt_correction_type multi-scan
_exptl_absorpt_process_details TWINABS
_exptl_crystal_colour colourless
_exptl_crystal_density_diffrn 1.718
_exptl_crystal_density_method 'not measured'
_exptl_crystal_description block
_exptl_crystal_F_000 776
_exptl_crystal_size_max 0.41
_exptl_crystal_size_mid 0.18
_exptl_crystal_size_min 0.17
_refine_diff_density_max 0.868
_refine_diff_density_min -1.780
_refine_diff_density_rms 0.174
_refine_ls_extinction_method none
_refine_ls_goodness_of_fit_ref 1.309
_refine_ls_hydrogen_treatment mixed
_refine_ls_matrix_type full
_refine_ls_number_parameters 180
_refine_ls_number_reflns 3588
_refine_ls_number_restraints 0
_refine_ls_restrained_S_all 1.309
_refine_ls_R_factor_all 0.1100
_refine_ls_R_factor_gt 0.1057
_refine_ls_shift/su_max 0.000
_refine_ls_shift/su_mean 0.000
_refine_ls_structure_factor_coef Fsqd
_refine_ls_weighting_details 'calc w=1/[\s^2^(Fo^2^)+(0.0000P)^2^+24.8802P] where P=(Fo^2^+2Fc^2^)/3'
_refine_ls_weighting_scheme calc
_refine_ls_wR_factor_gt 0.2217
_refine_ls_wR_factor_ref 0.2234
_reflns_number_gt 3408
_reflns_number_total 3588
_reflns_threshold_expression >2sigma(I)
_cod_data_source_file c2ce26929e.txt
_cod_data_source_block twin51
_cod_original_sg_symbol_H-M P2/c
_cod_database_code 7209196

loop_
_symmetry_equiv_pos_as_xyz
'x, y, z'
'-x, y, -z+1/2'
'-x, -y, -z'
'x, -y, z-1/2'

loop_
_atom_site_label
_atom_site_type_symbol
_atom_site_fract_x
_atom_site_fract_y
_atom_site_fract_z
_atom_site_U_iso_or_equiv
_atom_site_adp_type
_atom_site_occupancy
_atom_site_symmetry_multiplicity
_atom_site_calc_flag
_atom_site_refinement_flags
_atom_site_disorder_group
Zn1 Zn 0.34781(14) 0.38221(15) 0.44872(8) 0.0279(3) Uani 1 1 d . .
O4 O 0.3734(9) 0.3578(8) 0.5733(5) 0.0393(14) Uani 1 1 d . .
O3 O 0.5606(9) 0.4878(9) 0.6196(6) 0.045(2) Uani 1 1 d . .
O1 O 0.2012(7) 0.2400(8) 0.3999(5) 0.0294(19) Uani 1 1 d . .
O2 O 0.1881(10) 0.2982(9) 0.2662(5) 0.050(2) Uani 1 1 d . .
C12 C 0.4629(14) 0.4287(13) 0.6310(7) 0.037(3) Uani 1 1 d . .
C13 C 0.4359(15) 0.4117(19) 0.7155(8) 0.070(5) Uani 1 1 d . .
H13A H 0.3727 0.4883 0.7247 0.084 Uiso 1 1 calc R .
H13B H 0.3844 0.3228 0.7167 0.084 Uiso 1 1 calc R .
C14 C 0.1494(13) 0.2272(13) 0.3182(7) 0.033(3) Uani 1 1 d . .
C15 C 0.0443(13) 0.1069(14) 0.2958(6) 0.043(3) Uani 1 1 d . .
H15A H -0.0217 0.1102 0.3332 0.051 Uiso 1 1 calc R .
H15B H 0.0980 0.0180 0.3069 0.051 Uiso 1 1 calc R .
N1 N 0.174(3) 0.546(4) 0.440(2) 0.0393(14) Uani 0.547(9) 1 d P 1
N3 N -0.484(3) 1.243(2) 0.4541(18) 0.0393(14) Uani 0.547(9) 1 d P 1
N2 N -0.1991(15) 0.9180(15) 0.4508(10) 0.0237(12) Uani 0.547(9) 1 d P 1
H2 H -0.1595 0.8875 0.5019 0.028 Uiso 0.547(9) 1 calc PR 1
C6 C -0.154(2) 0.854(2) 0.3899(13) 0.0237(12) Uani 0.547(9) 1 d P 1
O5 O -0.1898(16) 0.8964(17) 0.3234(10) 0.0237(12) Uani 0.547(9) 1 d P 1
C1 C 0.148(4) 0.601(4) 0.5033(16) 0.0393(14) Uani 0.547(9) 1 d P 1
H1 H 0.1978 0.5752 0.5587 0.047 Uiso 0.547(9) 1 calc PR 1
C3 C -0.041(3) 0.742(3) 0.4139(17) 0.0393(14) Uani 0.547(9) 1 d P 1
C5 C 0.096(3) 0.562(3) 0.3620(16) 0.0393(14) Uani 0.547(9) 1 d P 1
H5 H 0.1093 0.5050 0.3170 0.047 Uiso 0.547(9) 1 calc PR 1
C7 C -0.416(2) 1.184(2) 0.5231(13) 0.0237(12) Uani 0.547(9) 1 d P 1
H7 H -0.4291 1.2168 0.5753 0.028 Uiso 0.547(9) 1 calc PR 1
C2 C 0.031(3) 0.716(3) 0.4861(17) 0.0393(14) Uani 0.547(9) 1 d P 1
H2A H 0.0140 0.7670 0.5321 0.047 Uiso 0.547(9) 1 calc PR 1
C9 C -0.294(2) 1.021(2) 0.4474(16) 0.0237(12) Uani 0.547(9) 1 d P 1
C10 C -0.363(2) 1.096(2) 0.3724(13) 0.0237(12) Uani 0.547(9) 1 d P 1
H10 H -0.3465 1.0742 0.3191 0.028 Uiso 0.547(9) 1 calc PR 1
C11 C -0.456(2) 1.204(2) 0.3830(14) 0.0237(12) Uani 0.547(9) 1 d P 1
H11 H -0.5033 1.2541 0.3338 0.028 Uiso 0.547(9) 1 calc PR 1
C4 C -0.016(3) 0.677(3) 0.3487(15) 0.0393(14) Uani 0.547(9) 1 d P 1
H4 H -0.0672 0.7019 0.2934 0.047 Uiso 0.547(9) 1 calc PR 1
C8 C -0.326(2) 1.071(2) 0.5222(14) 0.0237(12) Uani 0.547(9) 1 d P 1
H8 H -0.2824 1.0266 0.5739 0.028 Uiso 0.547(9) 1 calc PR 1
N1A N 0.198(4) 0.539(5) 0.451(3) 0.0393(14) Uani 0.453(9) 1 d P 2
N3A N -0.490(4) 1.215(3) 0.441(2) 0.0393(14) Uani 0.453(9) 1 d P 2
N2A N -0.1167(18) 0.8339(18) 0.4550(12) 0.0237(12) Uani 0.453(9) 1 d P 2
H2A1 H -0.1309 0.8552 0.5045 0.028 Uiso 0.453(9) 1 calc PR 2
C6A C -0.202(3) 0.898(3) 0.3897(15) 0.0237(12) Uani 0.453(9) 1 d P 2
O5A O -0.222(2) 0.873(2) 0.3066(11) 0.0237(12) Uani 0.453(9) 1 d P 2
C1A C 0.172(5) 0.589(4) 0.523(2) 0.0393(14) Uani 0.453(9) 1 d P 2
H1A H 0.2309 0.5571 0.5746 0.047 Uiso 0.453(9) 1 calc PR 2
C2A C 0.068(3) 0.683(3) 0.526(2) 0.0393(14) Uani 0.453(9) 1 d P 2
H2A1 H 0.0513 0.7080 0.5788 0.047 Uiso 0.453(9) 1 calc PR 2
C3A C -0.009(4) 0.739(3) 0.456(2) 0.0393(14) Uani 0.453(9) 1 d P 2
C4A C 0.014(4) 0.681(3) 0.3802(19) 0.0393(14) Uani 0.453(9) 1 d P 2
H4A H -0.0491 0.7014 0.3272 0.047 Uiso 0.453(9) 1 calc PR 2
C5A C 0.131(3) 0.596(3) 0.386(2) 0.0393(14) Uani 0.453(9) 1 d P 2
H5A H 0.1618 0.5794 0.3363 0.047 Uiso 0.453(9) 1 calc PR 2
C7A C -0.406(3) 1.139(2) 0.5025(15) 0.0237(12) Uani 0.453(9) 1 d P 2
H7A H -0.4196 1.1475 0.5577 0.028 Uiso 0.453(9) 1 calc PR 2
C9A C -0.300(3) 1.000(3) 0.4106(18) 0.0237(12) Uani 0.453(9) 1 d P 2
C10A C -0.399(3) 1.064(3) 0.3490(16) 0.0237(12) Uani 0.453(9) 1 d P 2
H10A H -0.4067 1.0369 0.2924 0.028 Uiso 0.453(9) 1 calc PR 2
C11A C -0.492(3) 1.169(3) 0.3640(16) 0.0237(12) Uani 0.453(9) 1 d P 2
H11A H -0.5587 1.2091 0.3173 0.028 Uiso 0.453(9) 1 calc PR 2
C8A C -0.302(3) 1.048(3) 0.4908(19) 0.0237(12) Uani 0.453(9) 1 d P 2
H8A H -0.2308 1.0168 0.5382 0.028 Uiso 0.453(9) 1 calc PR 2

loop_
_atom_site_aniso_label
_atom_site_aniso_U_11
_atom_site_aniso_U_22
_atom_site_aniso_U_33
_atom_site_aniso_U_23
_atom_site_aniso_U_13
_atom_site_aniso_U_12
Zn1 0.0288(6) 0.0333(6) 0.0236(5) 0.0000(7) 0.0103(5) -0.0065(7)
O4 0.053(4) 0.028(3) 0.038(4) -0.006(3) 0.015(3) 0.001(2)
O3 0.056(6) 0.032(5) 0.059(6) 0.003(5) 0.038(5) -0.003(4)
O1 0.020(4) 0.035(5) 0.028(4) -0.012(4) -0.004(3) 0.002(3)
O2 0.067(7) 0.048(6) 0.035(5) 0.015(4) 0.015(5) -0.001(5)
C12 0.047(8) 0.048(8) 0.022(6) -0.008(5) 0.017(6) -0.015(6)
C13 0.070(11) 0.110(15) 0.032(7) -0.010(8) 0.015(7) -0.039(10)
C14 0.038(7) 0.031(7) 0.029(6) -0.001(6) 0.010(5) 0.004(5)
C15 0.046(7) 0.043(7) 0.023(6) -0.006(6) -0.020(5) -0.005(7)
N1 0.053(4) 0.028(3) 0.038(4) -0.006(3) 0.015(3) 0.001(2)
N3 0.053(4) 0.028(3) 0.038(4) -0.006(3) 0.015(3) 0.001(2)
N2 0.020(3) 0.017(3) 0.027(3) -0.007(3) -0.007(3) 0.0011(19)
C6 0.020(3) 0.017(3) 0.027(3) -0.007(3) -0.007(3) 0.0011(19)
O5 0.020(3) 0.017(3) 0.027(3) -0.007(3) -0.007(3) 0.0011(19)
C1 0.053(4) 0.028(3) 0.038(4) -0.006(3) 0.015(3) 0.001(2)
C3 0.053(4) 0.028(3) 0.038(4) -0.006(3) 0.015(3) 0.001(2)
C5 0.053(4) 0.028(3) 0.038(4) -0.006(3) 0.015(3) 0.001(2)
C7 0.020(3) 0.017(3) 0.027(3) -0.007(3) -0.007(3) 0.0011(19)
C2 0.053(4) 0.028(3) 0.038(4) -0.006(3) 0.015(3) 0.001(2)
C9 0.020(3) 0.017(3) 0.027(3) -0.007(3) -0.007(3) 0.0011(19)
C10 0.020(3) 0.017(3) 0.027(3) -0.007(3) -0.007(3) 0.0011(19)
C11 0.020(3) 0.017(3) 0.027(3) -0.007(3) -0.007(3) 0.0011(19)
C4 0.053(4) 0.028(3) 0.038(4) -0.006(3) 0.015(3) 0.001(2)
C8 0.020(3) 0.017(3) 0.027(3) -0.007(3) -0.007(3) 0.0011(19)
N1A 0.053(4) 0.028(3) 0.038(4) -0.006(3) 0.015(3) 0.001(2)
N3A 0.053(4) 0.028(3) 0.038(4) -0.006(3) 0.015(3) 0.001(2)
N2A 0.020(3) 0.017(3) 0.027(3) -0.007(3) -0.007(3) 0.0011(19)
C6A 0.020(3) 0.017(3) 0.027(3) -0.007(3) -0.007(3) 0.0011(19)
O5A 0.020(3) 0.017(3) 0.027(3) -0.007(3) -0.007(3) 0.0011(19)
C1A 0.053(4) 0.028(3) 0.038(4) -0.006(3) 0.015(3) 0.001(2)
C2A 0.053(4) 0.028(3) 0.038(4) -0.006(3) 0.015(3) 0.001(2)
C3A 0.053(4) 0.028(3) 0.038(4) -0.006(3) 0.015(3) 0.001(2)
C4A 0.053(4) 0.028(3) 0.038(4) -0.006(3) 0.015(3) 0.001(2)
C5A 0.053(4) 0.028(3) 0.038(4) -0.006(3) 0.015(3) 0.001(2)
C7A 0.020(3) 0.017(3) 0.027(3) -0.007(3) -0.007(3) 0.0011(19)
C9A 0.020(3) 0.017(3) 0.027(3) -0.007(3) -0.007(3) 0.0011(19)
C10A 0.020(3) 0.017(3) 0.027(3) -0.007(3) -0.007(3) 0.0011(19)
C11A 0.020(3) 0.017(3) 0.027(3) -0.007(3) -0.007(3) 0.0011(19)
C8A 0.020(3) 0.017(3) 0.027(3) -0.007(3) -0.007(3) 0.0011(19)

loop_
_atom_type_symbol
_atom_type_description
_atom_type_scat_dispersion_real
_atom_type_scat_dispersion_imag
_atom_type_scat_source
C C 0.0033 0.0016 'International Tables Vol C Tables 4.2.6.8 and 6.1.1.4'
H H 0.0000 0.0000 'International Tables Vol C Tables 4.2.6.8 and 6.1.1.4'
N N 0.0061 0.0033 'International Tables Vol C Tables 4.2.6.8 and 6.1.1.4'
O O 0.0106 0.0060 'International Tables Vol C Tables 4.2.6.8 and 6.1.1.4'
Zn Zn 0.2839 1.4301 'International Tables Vol C Tables 4.2.6.8 and 6.1.1.4'

loop_
_geom_angle_atom_site_label_1
_geom_angle_atom_site_label_2
_geom_angle_atom_site_label_3
_geom_angle
_geom_angle_site_symmetry_1
_geom_angle_site_symmetry_3
O1 Zn1 O4 103.0(3) . .
O1 Zn1 O3 124.5(3) . 3_666
O4 Zn1 O3 132.5(4) . 3_666
O1 Zn1 N3 92.8(7) . 1_645
O4 Zn1 N3 89.2(8) . 1_645
O3 Zn1 N3 88.4(9) 3_666 1_645
O1 Zn1 N1A 94.1(13) . .
O4 Zn1 N1A 88.4(12) . .
O3 Zn1 N1A 88.4(14) 3_666 .
N3 Zn1 N1A 173.0(15) 1_645 .
O1 Zn1 N3A 85.8(9) . 1_645
O4 Zn1 N3A 93.6(9) . 1_645
O3 Zn1 N3A 90.0(10) 3_666 1_645
N1A Zn1 N3A 178.0(16) . 1_645
O1 Zn1 N1 90.4(10) . .
O4 Zn1 N1 92.7(10) . .
O3 Zn1 N1 87.5(11) 3_666 .
N3 Zn1 N1 175.8(14) 1_645 .
N3A Zn1 N1 173.2(13) 1_645 .
C12 O4 Zn1 124.7(7) . .
C12 O3 Zn1 151.7(10) . 3_666
C14 O1 Zn1 121.9(8) . .
O3 C12 O4 124.0(11) . .
O3 C12 C13 123.1(12) . .
O4 C12 C13 112.5(11) . .
C13 C13 C12 114.5(16) 2_656 .
C13 C13 H13A 108.6 2_656 .
C12 C13 H13A 108.6 . .
C13 C13 H13B 108.6 2_656 .
C12 C13 H13B 108.6 . .
H13A C13 H13B 107.6 . .
O2 C14 O1 123.8(12) . .
O2 C14 C15 123.8(11) . .
O1 C14 C15 112.3(10) . .
C14 C15 C15 114.4(9) . 2
C14 C15 H15A 108.6 . .
C15 C15 H15A 108.6 2 .
C14 C15 H15B 108.6 . .
C15 C15 H15B 108.6 2 .
H15A C15 H15B 107.6 . .
C1 N1 C5 125(3) . .
C1 N1 Zn1 122(2) . .
C5 N1 Zn1 112(3) . .
C7 N3 C11 119(2) . .
C7 N3 Zn1 122.5(19) . 1_465
C11 N3 Zn1 118(2) . 1_465
C6 N2 C9 131(2) . .
C6 N2 H2 114.5 . .
C9 N2 H2 114.5 . .
O5 C6 N2 119(2) . .
O5 C6 C3 122(2) . .
N2 C6 C3 118.7(19) . .
N1 C1 C2 116(2) . .
N1 C1 H1 122.0 . .
C2 C1 H1 122.0 . .
C2 C3 C4 121(3) . .
C2 C3 C6 126(2) . .
C4 C3 C6 113(2) . .
N1 C5 C4 116(3) . .
N1 C5 H5 122.1 . .
C4 C5 H5 122.1 . .
N3 C7 C8 121(2) . .
N3 C7 H7 119.5 . .
C8 C7 H7 119.5 . .
C3 C2 C1 122(2) . .
C3 C2 H2A 119.1 . .
C1 C2 H2A 119.1 . .
N2 C9 C8 120(2) . .
N2 C9 C10 125(2) . .
C8 C9 C10 114.6(18) . .
C11 C10 C9 116(2) . .
C11 C10 H10 122.1 . .
C9 C10 H10 122.1 . .
N3 C11 C10 126(2) . .
N3 C11 H11 116.8 . .
C10 C11 H11 116.8 . .
C3 C4 C5 120(2) . .
C3 C4 H4 120.1 . .
C5 C4 H4 120.1 . .
C7 C8 C9 123(2) . .
C7 C8 H8 118.5 . .
C9 C8 H8 118.5 . .
C5A N1A C1A 115(4) . .
C5A N1A Zn1 121(3) . .
C1A N1A Zn1 124(3) . .
C11A N3A C7A 113(3) . .
C11A N3A Zn1 116(3) . 1_465
C7A N3A Zn1 130(2) . 1_465
C6A N2A C3A 129(3) . .
C6A N2A H2A1 115.4 . .
C3A N2A H2A1 115.4 . .
N2A C6A O5A 129(2) . .
N2A C6A C9A 115(2) . .
O5A C6A C9A 115(2) . .
N1A C1A C2A 125(3) . .
N1A C1A H1A 117.5 . .
C2A C1A H1A 117.5 . .
C3A C2A C1A 120(3) . .
C3A C2A H2A1 120.0 . .
C1A C2A H2A1 120.0 . .
C2A C3A N2A 123(3) . .
C2A C3A C4A 115(3) . .
N2A C3A C4A 122(3) . .
C5A C4A C3A 118(3) . .
C5A C4A H4A 120.9 . .
C3A C4A H4A 120.9 . .
N1A C5A C4A 125(3) . .
N1A C5A H5A 117.7 . .
C4A C5A H5A 117.7 . .
N3A C7A C8A 124(3) . .
N3A C7A H7A 117.8 . .
C8A C7A H7A 117.8 . .
C10A C9A C8A 112(2) . .
C10A C9A C6A 121(2) . .
C8A C9A C6A 127(2) . .
C9A C10A C11A 124(2) . .
C9A C10A H10A 118.1 . .
C11A C10A H10A 118.1 . .
N3A C11A C10A 123(3) . .
N3A C11A H11A 118.6 . .
C10A C11A H11A 118.6 . .
C7A C8A C9A 121(2) . .
C7A C8A H8A 119.4 . .
C9A C8A H8A 119.4 . .

loop_
_geom_bond_atom_site_label_1
_geom_bond_atom_site_label_2
_geom_bond_distance
_geom_bond_site_symmetry_2
Zn1 O1 1.985(7) .
Zn1 O4 2.012(8) .
Zn1 O3 2.021(8) 3_666
Zn1 N3 2.09(3) 1_645
Zn1 N1A 2.09(4) .
Zn1 N3A 2.26(3) 1_645
Zn1 N1 2.27(3) .
O4 C12 1.302(13) .
O3 C12 1.156(13) .
O3 Zn1 2.021(8) 3_666
O1 C14 1.315(13) .
O2 C14 1.221(13) .
C12 C13 1.483(16) .
C13 C13 1.45(3) 2_656
C13 H13A 0.9900 .
C13 H13B 0.9900 .
C14 C15 1.520(17) .
C15 C15 1.532(17) 2
C15 H15A 0.9900 .
C15 H15B 0.9900 .
N1 C1 1.25(5) .
N1 C5 1.32(4) .
N3 C7 1.29(4) .
N3 C11 1.32(4) .
N3 Zn1 2.09(3) 1_465
N2 C6 1.33(3) .
N2 C9 1.34(2) .
N2 H2 0.8800 .
C6 O5 1.13(2) .
C6 C3 1.51(3) .
C1 C2 1.55(4) .
C1 H1 0.9500 .
C3 C2 1.24(3) .
C3 C4 1.31(3) .
C5 C4 1.52(4) .
C5 H5 0.9500 .
C7 C8 1.39(3) .
C7 H7 0.9500 .
C2 H2A 0.9500 .
C9 C8 1.42(3) .
C9 C10 1.44(3) .
C10 C11 1.41(3) .
C10 H10 0.9500 .
C11 H11 0.9500 .
C4 H4 0.9500 .
C8 H8 0.9500 .
N1A C5A 1.23(5) .
N1A C1A 1.35(6) .
N3A C11A 1.34(4) .
N3A C7A 1.34(4) .
N3A Zn1 2.26(3) 1_465
N2A C6A 1.33(3) .
N2A C3A 1.38(4) .
N2A H2A1 0.8800 .
C6A O5A 1.35(3) .
C6A C9A 1.46(4) .
C1A C2A 1.36(5) .
C1A H1A 0.9500 .
C2A C3A 1.32(4) .
C2A H2A1 0.9500 .
C3A C4A 1.44(4) .
C4A C5A 1.38(4) .
C4A H4A 0.9500 .
C5A H5A 0.9500 .
C7A C8A 1.38(3) .
C7A H7A 0.9500 .
C9A C10A 1.35(3) .
C9A C8A 1.40(3) .
C10A C11A 1.41(3) .
C10A H10A 0.9500 .
C11A H11A 0.9500 .
C8A H8A 0.9500 .

loop_
_geom_hbond_atom_site_label_D
_geom_hbond_atom_site_label_H
_geom_hbond_atom_site_label_A
_geom_hbond_distance_DH
_geom_hbond_distance_HA
_geom_hbond_distance_DA
_geom_hbond_angle_DHA
_geom_hbond_site_symmetry_A
N2 H2 O1 0.88 2.14 2.885(18) 142.1 3_566
N2A H2A1 O1 0.88 2.07 2.79(2) 138.9 3_566

loop_
_geom_torsion_atom_site_label_1
_geom_torsion_atom_site_label_2
_geom_torsion_atom_site_label_3
_geom_torsion_atom_site_label_4
_geom_torsion
_geom_torsion_site_symmetry_1
_geom_torsion_site_symmetry_4
O1 Zn1 O4 C12 178.6(9) . .
O3 Zn1 O4 C12 -1.3(11) 3_666 .
N3 Zn1 O4 C12 85.9(12) 1_645 .
N1A Zn1 O4 C12 -87.6(16) . .
N3A Zn1 O4 C12 92.1(13) 1_645 .
N1 Zn1 O4 C12 -90.4(14) . .
O4 Zn1 O1 C14 176.6(8) . .
O3 Zn1 O1 C14 -3.5(10) 3_666 .
N3 Zn1 O1 C14 -93.5(11) 1_645 .
N1A Zn1 O1 C14 87.3(15) . .
N3A Zn1 O1 C14 -90.6(12) 1_645 .
N1 Zn1 O1 C14 83.7(13) . .
Zn1 O3 C12 O4 47(3) 3_666 .
Zn1 O3 C12 C13 -140.9(16) 3_666 .
Zn1 O4 C12 O3 -19.8(19) . .
Zn1 O4 C12 C13 167.1(10) . .
O3 C12 C13 C13 -28.2(17) . 2_656
O4 C12 C13 C13 145.0(8) . 2_656
Zn1 O1 C14 O2 1.5(16) . .
Zn1 O1 C14 C15 177.2(8) . .
O2 C14 C15 C15 -17(2) . 2
O1 C14 C15 C15 166.9(12) . 2
O1 Zn1 N1 C1 115(3) . .
O4 Zn1 N1 C1 12(4) . .
O3 Zn1 N1 C1 -121(3) 3_666 .
N3 Zn1 N1 C1 -106(15) 1_645 .
N1A Zn1 N1 C1 -21(25) . .
N3A Zn1 N1 C1 171(11) 1_645 .
O1 Zn1 N1 C5 -58(3) . .
O4 Zn1 N1 C5 -161(3) . .
O3 Zn1 N1 C5 67(3) 3_666 .
N3 Zn1 N1 C5 81(15) 1_645 .
N1A Zn1 N1 C5 166(30) . .
N3A Zn1 N1 C5 -2(14) 1_645 .
C9 N2 C6 O5 7(3) . .
C9 N2 C6 C3 178.7(19) . .
C5 N1 C1 C2 -11(6) . .
Zn1 N1 C1 C2 178(2) . .
O5 C6 C3 C2 159(3) . .
N2 C6 C3 C2 -12(4) . .
O5 C6 C3 C4 -15(3) . .
N2 C6 C3 C4 174(2) . .
C1 N1 C5 C4 12(6) . .
Zn1 N1 C5 C4 -175.7(19) . .
C11 N3 C7 C8 -6(4) . .
Zn1 N3 C7 C8 166.9(16) 1_465 .
C4 C3 C2 C1 -3(4) . .
C6 C3 C2 C1 -178(3) . .
N1 C1 C2 C3 6(5) . .
C6 N2 C9 C8 179.4(18) . .
C6 N2 C9 C10 -6(3) . .
N2 C9 C10 C11 -177.8(19) . .
C8 C9 C10 C11 -3(3) . .
C7 N3 C11 C10 4(4) . .
Zn1 N3 C11 C10 -169.4(17) 1_465 .
C9 C10 C11 N3 1(3) . .
C2 C3 C4 C5 4(4) . .
C6 C3 C4 C5 179(2) . .
N1 C5 C4 C3 -8(4) . .
N3 C7 C8 C9 4(3) . .
N2 C9 C8 C7 175.9(18) . .
C10 C9 C8 C7 1(3) . .
O1 Zn1 N1A C5A -73(4) . .
O4 Zn1 N1A C5A -176(4) . .
O3 Zn1 N1A C5A 52(4) 3_666 .
N3 Zn1 N1A C5A 114(12) 1_645 .
N3A Zn1 N1A C5A 15(44) 1_645 .
N1 Zn1 N1A C5A -29(24) . .
O1 Zn1 N1A C1A 110(4) . .
O4 Zn1 N1A C1A 8(4) . .
O3 Zn1 N1A C1A -125(4) 3_666 .
N3 Zn1 N1A C1A -62(15) 1_645 .
N3A Zn1 N1A C1A -162(39) 1_645 .
N1 Zn1 N1A C1A 154(30) . .
C3A N2A C6A O5A 11(4) . .
C3A N2A C6A C9A -176(3) . .
C5A N1A C1A C2A 8(6) . .
Zn1 N1A C1A C2A -175(3) . .
N1A C1A C2A C3A -5(6) . .
C1A C2A C3A N2A 179(3) . .
C1A C2A C3A C4A 7(4) . .
C6A N2A C3A C2A -180(3) . .
C6A N2A C3A C4A -8(5) . .
C2A C3A C4A C5A -13(4) . .
N2A C3A C4A C5A 175(3) . .
C1A N1A C5A C4A -15(6) . .
Zn1 N1A C5A C4A 168(3) . .
C3A C4A C5A N1A 18(6) . .
C11A N3A C7A C8A 17(5) . .
Zn1 N3A C7A C8A -174(2) 1_465 .
N2A C6A C9A C10A -175(2) . .
O5A C6A C9A C10A -1(4) . .
N2A C6A C9A C8A 7(4) . .
O5A C6A C9A C8A -179(2) . .
C8A C9A C10A C11A 1(4) . .
C6A C9A C10A C11A -176(2) . .
C7A N3A C11A C10A -9(5) . .
Zn1 N3A C11A C10A -179.0(19) 1_465 .
C9A C10A C11A N3A 0(4) . .
N3A C7A C8A C9A -17(4) . .
C10A C9A C8A C7A 7(4) . .
C6A C9A C8A C7A -176(3) . .
